data_2004514
loop_
_publ_author_name
'Lakshmi, S.'
'Subramanian, K.'
'Koellner, G.'
'Steiner, Th.'
'Rajagopalan, K.'

_publ_section_title
;
 7\b-Hydroxy-7\a-(3-propargyl)-3-methylspiro[5.5]undec-2-en-1-one
;
_journal_issue 2
_journal_name_full 'Acta Crystallographica Section C'
_journal_page_first 405
_journal_page_last 407
_journal_paper_doi 10.1107/S0108270195011334
_journal_volume 52
_journal_year 1996
_chemical_formula_moiety 'C15 H20 O2'
_chemical_formula_sum 'C15 H20 O2'
_chemical_formula_weight 232.31
_space_group_IT_number 33
_symmetry_cell_setting orthorhombic
_symmetry_space_group_name_Hall 'P 2c -2n'
_symmetry_space_group_name_H-M 'P n a 21'
_atom_type_scat_source IntTabC
_cell_angle_alpha 90
_cell_angle_beta 90
_cell_angle_gamma 90
_cell_formula_units_Z 8
_cell_length_a 27.700(3)
_cell_length_b 7.630(4)
_cell_length_c 12.382(1)
_cell_measurement_reflns_used 23
_cell_measurement_temperature 293(2)
_cell_measurement_theta_max 34
_cell_measurement_theta_min 20
_cell_volume 2616.9(14)
_computing_cell_refinement 'SDP (Frenz, 1978)'
_computing_data_collection 'CAD-4 Software (Enraf Nonius, 1989)'
_computing_molecular_graphics 'ORTEPII (Johnson, 1976)'
_computing_publication_material 'PARST (Nardelli, 1983)'
_computing_structure_refinement 'SHELXL93 (Sheldrick, 1993)'
_computing_structure_solution 'SHELXS86 (Sheldrick, 1985)'
_diffrn_measurement_device 'Enraf-Nonus CAD4'
_diffrn_measurement_method '\w scan'
_diffrn_radiation_type CuK\a
_diffrn_radiation_wavelength 1.54184
_diffrn_reflns_av_R_equivalents 0.0000
_diffrn_reflns_limit_h_max 31
_diffrn_reflns_limit_h_min 0
_diffrn_reflns_limit_k_max 8
_diffrn_reflns_limit_k_min 0
_diffrn_reflns_limit_l_max 13
_diffrn_reflns_limit_l_min 0
_diffrn_reflns_number 2034
_diffrn_reflns_theta_max 59.81
_diffrn_standards_decay_% <2
_diffrn_standards_interval_time 60
_diffrn_standards_number 3
_exptl_absorpt_coefficient_mu 0.569
_exptl_absorpt_correction_type none
_exptl_crystal_colour 'pale yellow'
_exptl_crystal_density_diffrn 1.179
_exptl_crystal_density_meas 1.180
_exptl_crystal_density_method 'flotation in KI/H~2~O'
_exptl_crystal_description 'rectangular block'
_exptl_crystal_size_max 0.6
_exptl_crystal_size_mid 0.4
_exptl_crystal_size_min 0.4
_refine_diff_density_max 0.246
_refine_diff_density_min -0.258
_refine_ls_extinction_method none
_refine_ls_goodness_of_fit_obs 1.126
_refine_ls_hydrogen_treatment refU
_refine_ls_number_parameters 467
_refine_ls_number_reflns 2034
_refine_ls_R_factor_obs 0.047
_refine_ls_shift/esd_max 0.002
_refine_ls_structure_factor_coef Fsqd
_refine_ls_weighting_details 'w=1/\s^2^(Fo^2^+0.1154P)^2^+0.1113P, where P = 1/3(Fo^2^+2F~c~^2^)'
_refine_ls_weighting_scheme calc
_refine_ls_wR_factor_obs 0.1182
_reflns_number_observed 1990
_reflns_number_total 2034
_reflns_observed_criterion I>2\s(I)
_cod_data_source_file ka1129.cif
_cod_data_source_block ka1129a
_cod_depositor_comments
;
The following automatic conversions were performed:

'_refine_ls_weighting_scheme' value '
w=1/\s^2^(Fo^2^+0.1154P)^2^+0.1113P, where P = 1/3(Fo^2^+2F~c~^2^)'
was changed to 'calc'. New tag '_refine_ls_weighting_details' was
created. The value of the new tag was set to
'w=1/\s^2^(Fo^2^+0.1154P)^2^+0.1113P, where P = 1/3(Fo^2^+2F~c~^2^)'.

Automatic conversion script
Id: cif_fix_values 3143 2015-03-26 13:38:13Z robertas 
;
_cod_original_cell_volume 2617.0(10)
_cod_database_code 2004514

loop_
_symmetry_equiv_pos_as_xyz
x,y,z
-x,-y,1/2+z
1/2+x,1/2-y,z
1/2-x,1/2+y,1/2+z

loop_
_atom_site_label
_atom_site_fract_x
_atom_site_fract_y
_atom_site_fract_z
_atom_site_B_iso_or_equiv
C1A 0.2506(1) 0.9062(3) 0.5307(2) 3.50(6)
C2A 0.2077(1) 0.7932(3) 0.4860(2) 3.57(7)
C3A 0.1680(1) 0.7763(4) 0.5723(2) 4.49(8)
C4A 0.1867(1) 0.7033(7) 0.6787(3) 6.04(12)
C5A 0.2288(1) 0.8103(7) 0.7231(3) 6.28(13)
C6A 0.2690(1) 0.8235(5) 0.6381(3) 4.82(8)
C2'A 0.2939(1) 0.9046(4) 0.4539(2) 4.18(7)
C3'A 0.3269(1) 1.0539(4) 0.4558(2) 4.44(8)
C4'A 0.3201(1) 1.1968(4) 0.5168(2) 4.44(8)
C5'A 0.2765(1) 1.2162(4) 0.5857(3) 4.86(10)
C6'A 0.2352(1) 1.0987(3) 0.5476(3) 4.10(7)
C7A 0.3559(1) 1.3453(7) 0.5181(4) 6.41(13)
C8A 0.1871(1) 0.8754(4) 0.3814(3) 4.52(8)
C9A 0.1468(1) 0.7763(4) 0.3348(3) 4.63(8)
C10A 0.1143(1) 0.7002(4) 0.2963(3) 5.35(9)
O11A 0.2229(1) 0.6179(2) 0.4636(2) 4.66(6)
O12A 0.3029(1) 0.7789(3) 0.3957(2) 6.73(9)
C1B -0.0060(1) 0.1332(3) 0.1586(2) 3.75(7)
C2B 0.0390(1) 0.2432(3) 0.1952(2) 3.78(7)
C3B 0.0733(1) 0.2736(4) 0.0993(3) 4.93(9)
C4B 0.0487(1) 0.3595(7) 0.0032(3) 6.25(10)
C5B 0.0042(1) 0.2559(8) -0.0329(3) 6.63(14)
C6B -0.0301(1) 0.2274(5) 0.0620(3) 4.96(10)
C2'B -0.0443(1) 0.1236(4) 0.2479(2) 4.55(8)
C3'B -0.0768(1) -0.0270(4) 0.2499(2) 4.67(7)
C4'B -0.0739(1) -0.1628(4) 0.1832(2) 4.40(8)
C5'B -0.0346(1) -0.1729(5) 0.1009(4) 5.42(10)
C6'B 0.0082(1) -0.0564(4) 0.1290(3) 4.84(9)
C7B -0.1093(1) -0.3119(6) 0.1853(4) 6.15(12)
C8B 0.0652(1) 0.1513(5) 0.2891(4) 5.73(11)
C9B 0.1049(1) 0.2514(4) 0.3378(3) 5.35(9)
C10B 0.1376(1) 0.3278(4) 0.3762(4) 5.85(11)
O11B 0.0244(2) 0.4148(2) 0.2286(2) 4.78(6)
O12B -0.0501(1) 0.2429(4) 0.3126(2) 7.68(9)
H3A1 0.154(1) 0.889(4) 0.583(2) 423(75)
H3A2 0.144(1) 0.705(5) 0.543(3) 633(101)
H4A1 0.197(1) 0.588(6) 0.675(3) 699(120)
H4A2 0.162(1) 0.703(6) 0.742(5) 907(142)
H5A1 0.217(2) 0.934(8) 0.740(4) 1011(164)
H5A2 0.240(2) 0.758(9) 0.771(7) 1254(225)
H6A1 0.283(1) 0.707(5) 0.623(3) 582(97)
H6A2 0.294(1) 0.896(5) 0.669(3) 766(121)
H3'A 0.354(1) 1.041(5) 0.414(3) 627(97)
H5'A1 0.265(1) 1.343(5) 0.579(3) 644(100)
H5'A2 0.286(1) 1.190(4) 0.656(3) 518(86)
H6'A1 0.209(1) 1.109(4) 0.605(3) 599(97)
H6'A2 0.224(1) 1.145(4) 0.484(3) 522(93)
H7A1 0.382(1) 1.312(6) 0.480(4) 930(162)
H7A2 0.343(1) 1.449(8) 0.493(5) 1015(170)
H7A3 0.365(2) 1.380(9) 0.591(8) 1341(242)
H8A1 0.178(1) 0.983(5) 0.394(3) 617(96)
H8A2 0.212(1) 0.881(5) 0.327(3) 661(110)
H10A 0.091(1) 0.635(6) 0.269(4) 853(133)
H11A 0.247(1) 0.641(5) 0.433(3) 669(131)
H3B1 0.086(1) 0.156(6) 0.067(4) 783(124)
H3B2 0.101(1) 0.353(5) 0.138(3) 629(100)
H4B1 0.073(2) 0.369(8) -0.068(6) 1250(208)
H4B2 0.041(1) 0.472(5) 0.032(3) 656(105)
H5B1 -0.013(2) 0.343(8) -0.086(6) 1164(196)
H5B2 0.017(2) 0.149(1) -0.041(8) 1544(345)
H6B1 -0.041(1) 0.343(5) 0.101(4) 817(121)
H6B2 -0.057(1) 0.160(5) 0.036(3) 720(115)
H3'B -0.102(1) -0.026(6) 0.316(4) 942(140)
H5'B1 -0.049(2) -0.143(8) 0.036(6) 1133(201)
H5'B2 -0.025(1) -0.293(7) 0.102(5) 946(155)
H6'B1 0.025(1) -0.108(6) 0.188(5) 892(153)
H6'B2 0.029(1) -0.059(5) 0.068(3) 652(104)
H7B1 -0.135(1) -0.279(6) 0.248(5) 953(147)
H7B2 -0.122(1) -0.333(5) 0.106(4) 744(118)
H7B3 -0.086(2) -0.414(9) 0.209(7) 1412(243)
H8B1 0.042(2) 0.150(9) 0.334(6) 1240(253)
H8B2 0.076(2) 0.052(8) 0.277(5) 1029(186)
H10B 0.161(1) 0.396(7) 0.408(5) 978(154)
H11B 0.008(2) 0.400(8) 0.292(6) 1119(199)

loop_
_geom_angle_atom_site_label_1
_geom_angle_atom_site_label_2
_geom_angle_atom_site_label_3
_geom_angle
_geom_angle_publ_flag
C2'A C1A C6'A 108.0(2) yes
C6A C1A C6'A 111.1(3) yes
C6A C1A C2'A 105.6(2) yes
C2A C1A C6'A 111.2(2) yes
C2A C1A C2'A 111.8(2) yes
C2A C1A C6A 109.1(2) yes
C1A C2A O11A 111.1(2) yes
C1A C2A C8A 110.6(2) yes
C1A C2A C3A 110.0(2) yes
C8A C2A O11A 109.0(2) yes
C3A C2A O11A 105.5(2) yes
C3A C2A C8A 110.6(2) yes
C2A C3A C4A 112.9(3) yes
C3A C4A C5A 112.1(4) yes
C4A C5A C6A 110.1(4) yes
C1A C6A C5A 111.9(3) yes
C1A C2'A O12A 122.0(3) yes
C1A C2'A C3'A 118.3(3) yes
C3'A C2'A O12A 119.6(3) yes
C2'A C3'A C4'A 123.8(3) yes
C3'A C4'A C7A 121.8(3) yes
C3'A C4'A C5'A 121.2(3) yes
C5'A C4'A C7A 117.0(3) yes
C4'A C5'A C6'A 111.9(3) yes
C1A C6'A C5'A 113.2(2) yes
C2A C8A C9A 113.6(3) yes
C8A C9A C10A 178.6(4) yes
C2'B C1B C6'B 107.7(2) yes
C6B C1B C6'B 111.3(3) yes
C6B C1B C2'B 106.4(2) yes
C2B C1B C6'B 111.5(2) yes
C2B C1B C2'B 111.5(2) yes
C2B C1B C6B 108.5(2) yes
C1B C2B O11B 110.4(2) yes
C1B C2B C8B 110.4(3) yes
C1B C2B C3B 110.4(3) yes
C8B C2B O11B 109.3(3) yes
C3B C2B O11B 105.1(2) yes
C3B C2B C8B 111.1(3) yes
C2B C3B C4B 113.1(3) yes
C3B C4B C5B 111.5(4) yes
C4B C5B C6B 110.5(4) yes
C1B C6B C5B 113.2(3) yes
C1B C2'B O12B 121.9(3) yes
C1B C2'B C3'B 118.4(3) yes
C3'B C2'B O12B 119.6(3) yes
C2'B C3'B C4'B 124.6(3) yes
C3'B C4'B C7B 122.8(3) yes
C3'B C4'B C5'B 120.6(3) yes
C5'B C4'B C7B 116.6(3) yes
C4'B C5'B C6'B 112.4(4) yes
C1B C6'B C5'B 113.8(3) yes
C2B C8B C9B 115.3(3) yes
C8B C9B C10B 178.1(4) yes

loop_
_geom_bond_atom_site_label_1
_geom_bond_atom_site_label_2
_geom_bond_distance
_geom_bond_publ_flag
C1A C2A 1.568(4) yes
C1A C6A 1.558(5) yes
C1A C2'A 1.531(4) yes
C1A C6'A 1.544(4) yes
C2A C3A 1.539(4) yes
C2A C8A 1.548(5) yes
C2A O11A 1.429(3) yes
C3A C4A 1.520(6) yes
C4A C5A 1.525(7) yes
C5A C6A 1.537(6) yes
C2'A C3'A 1.460(4) yes
C2'A O12A 1.225(4) yes
C3'A C4'A 1.340(5) yes
C4'A C5'A 1.489(5) yes
C4'A C7A 1.504(6) yes
C5'A C6'A 1.528(5) yes
C8A C9A 1.466(5) yes
C9A C10A 1.173(5) yes
C1B C2B 1.571(4) yes
C1B C6B 1.546(5) yes
C1B C2'B 1.534(4) yes
C1B C6'B 1.544(4) yes
C2B C3B 1.537(5) yes
C2B C8B 1.540(6) yes
C2B O11B 1.431(4) yes
C3B C4B 1.520(6) yes
C4B C5B 1.530(7) yes
C5B C6B 1.526(6) yes
C2'B C3'B 1.459(5) yes
C2'B O12B 1.224(5) yes
C3'B C4'B 1.327(5) yes
C4'B C5'B 1.494(6) yes
C4'B C7B 1.503(6) yes
C5'B C6'B 1.521(5) yes
C8B C9B 1.468(6) yes
C9B C10B 1.178(6) yes
C3A H3A1 0.95(4) no
C3A H3A2 0.93(4) no
C4A H4A1 0.92(5) no
C4A H4A2 1.04(6) no
C5A H5A1 1.02(6) no
C5A H5A2 0.78(9) no
C6A H6A1 0.98(4) no
C6A H6A2 0.97(5) no
C3'A H3'A 0.91(4) no
C5'A H5'A1 1.02(4) no
C5'A H5'A2 0.93(5) no
C6'A H6'A1 1.02(4) no
C6'A H6'A2 0.92(4) no
C7A H7A1 0.89(6) no
C7A H7A2 0.93(6) no
C7A H7A3 0.97(9) no
C8A H8A1 0.88(4) no
C8A H8A2 0.96(5) no
C10A H10A 0.89(5) no
O11A H11A 0.78(5) no
C3B H3B1 1.04(5) no
C3B H3B2 1.09(4) no
C4B H4B1 1.09(4) no
C4B H4B2 0.95(4) no
C5B H5B1 1.05(7) no
C5B H5B2 0.89(9) no
C6B H6B1 1.05(5) no
C6B H6B2 0.96(4) no
C3'B H3'B 1.08(5) no
C5'B H5'B1 0.93(8) no
C5'B H5'B2 0.95(6) no
C6'B H6'B1 0.95(6) no
C6'B H6'B2 0.95(4) no
C7B H7B1 1.08(6) no
C7B H7B2 1.05(5) no
C7B H7B3 1.06(8) no
C8B H8B1 0.86(7) no
C8B H8B2 0.83(6) no
C10B H10B 0.92(3) no
O11B H11B 0.91(8) no
